data_2234744
loop_
_publ_author_name
'Li, Shu-Qiang'
'Hu, Ning-Hai'

_publ_section_title
;
 Poly[[tris(\m-4,4'-bipyridine-\k^2^<i>N</i>:<i>N</i>')bis(\m-<small>L</small>-lysinato-\k^3^<i>N</i>^1^,<i>O</i>^1^:<i>O</i>^1'^)dizinc(II)]
 tetranitrate 0.6-hydrate dimethylformamide disolvate]
;
_journal_coeditor_code NK2149
_journal_issue 5
_journal_name_full 'Acta Crystallographica Section E'
_journal_page_first m633
_journal_page_last m634
_journal_paper_doi 10.1107/S1600536812016121
_journal_volume 68
_journal_year 2012
_chemical_formula_iupac
;
[Zn2 (C6 H14 N2 O2)2 (C10 H8 N2)3] (N O3)4, 0.6H2 O, 2C3 H7 N O
;
_chemical_formula_moiety 'C42 H52 N10 O4 Zn2 4+, 4(N O3 -), 2(C3 H7 N O), 0.6(H2 O)'
_chemical_formula_sum 'C48 H67.2 N16 O18.6 Zn2'
_chemical_formula_weight 1296.76
_chemical_name_systematic
;
Poly[[tris(\m-4,4'-bipyridine-\k^2^<i>N</i>:<i>N</i>')bis(\m-<i>L</i>-
lysinato-\k^3^<i>N</i>^1^,<i>O</i>^1^:<i>O</i>^1'^)dizinc(II)] tetranitrate
0.6-hydrate dimethylformamide disolvate]
;
_space_group_IT_number 4
_symmetry_cell_setting monoclinic
_symmetry_space_group_name_Hall 'P 2yb'
_symmetry_space_group_name_H-M 'P 1 21 1'
_atom_sites_solution_hydrogens geom
_atom_sites_solution_primary direct
_atom_sites_solution_secondary difmap
_audit_creation_method SHELXL-97
_cell_angle_alpha 90.00
_cell_angle_beta 93.1970(10)
_cell_angle_gamma 90.00
_cell_formula_units_Z 2
_cell_length_a 10.3039(4)
_cell_length_b 24.9425(10)
_cell_length_c 11.5740(4)
_cell_measurement_reflns_used 7390
_cell_measurement_temperature 187(2)
_cell_measurement_theta_max 25.98
_cell_measurement_theta_min 2.40
_cell_volume 2969.95(19)
_computing_cell_refinement 'SAINT (Bruker, 2007)'
_computing_data_collection 'SMART (Bruker, 2007)'
_computing_data_reduction 'SAINT (Bruker, 2007)'
_computing_molecular_graphics 'SHELXTL (Sheldrick, 2008)'
_computing_publication_material 'SHELXTL (Sheldrick, 2008)'
_computing_structure_refinement 'SHELXL97 (Sheldrick, 2008)'
_computing_structure_solution 'SHELXS97 (Sheldrick, 2008)'
_diffrn_ambient_temperature 187(2)
_diffrn_measured_fraction_theta_full 0.996
_diffrn_measured_fraction_theta_max 0.996
_diffrn_measurement_device_type 'Bruker APEX CCD'
_diffrn_measurement_method '\f and \w scans'
_diffrn_radiation_monochromator graphite
_diffrn_radiation_source 'fine-focus sealed tube'
_diffrn_radiation_type MoK\a
_diffrn_radiation_wavelength 0.71073
_diffrn_reflns_av_R_equivalents 0.0186
_diffrn_reflns_av_sigmaI/netI 0.0492
_diffrn_reflns_limit_h_max 12
_diffrn_reflns_limit_h_min -11
_diffrn_reflns_limit_k_max 30
_diffrn_reflns_limit_k_min -29
_diffrn_reflns_limit_l_max 14
_diffrn_reflns_limit_l_min -13
_diffrn_reflns_number 16802
_diffrn_reflns_theta_full 26.04
_diffrn_reflns_theta_max 26.04
_diffrn_reflns_theta_min 1.63
_exptl_absorpt_coefficient_mu 0.891
_exptl_absorpt_correction_T_max 0.8930
_exptl_absorpt_correction_T_min 0.8014
_exptl_absorpt_correction_type multi-scan
_exptl_absorpt_process_details '(SADABS; Sheldrick, 1996)'
_exptl_crystal_colour colorless
_exptl_crystal_density_diffrn 1.450
_exptl_crystal_density_method 'not measured'
_exptl_crystal_description block
_exptl_crystal_F_000 1352
_exptl_crystal_size_max 0.26
_exptl_crystal_size_mid 0.23
_exptl_crystal_size_min 0.13
_refine_diff_density_max 0.808
_refine_diff_density_min -0.332
_refine_ls_abs_structure_details 'Flack (1983), 5102 Friedel pairs'
_refine_ls_abs_structure_Flack 0.003(9)
_refine_ls_extinction_method none
_refine_ls_goodness_of_fit_ref 1.003
_refine_ls_hydrogen_treatment constr
_refine_ls_matrix_type full
_refine_ls_number_parameters 820
_refine_ls_number_reflns 11087
_refine_ls_number_restraints 63
_refine_ls_restrained_S_all 1.003
_refine_ls_R_factor_all 0.0464
_refine_ls_R_factor_gt 0.0414
_refine_ls_shift/su_max 0.013
_refine_ls_shift/su_mean 0.001
_refine_ls_structure_factor_coef Fsqd
_refine_ls_weighting_details 'calc w=1/[\s^2^(Fo^2^)+(0.0664P)^2^] where P=(Fo^2^+2Fc^2^)/3'
_refine_ls_weighting_scheme calc
_refine_ls_wR_factor_gt 0.1032
_refine_ls_wR_factor_ref 0.1067
_reflns_number_gt 10039
_reflns_number_total 11087
_reflns_threshold_expression >2\s(I)
_cod_data_source_file nk2149.cif
_cod_data_source_block I
_cod_original_cell_volume 2970.0(2)
_cod_original_sg_symbol_H-M 'P 21'
_cod_original_formula_sum 'C48 H67.20 N16 O18.60 Zn2'
_cod_database_code 2234744
_cod_database_fobs_code 2234744

loop_
_symmetry_equiv_pos_as_xyz
'x, y, z'
'-x, y+1/2, -z'

loop_
_atom_site_type_symbol
_atom_site_label
_atom_site_fract_x
_atom_site_fract_y
_atom_site_fract_z
_atom_site_U_iso_or_equiv
_atom_site_adp_type
_atom_site_calc_flag
_atom_site_refinement_flags
_atom_site_occupancy
_atom_site_symmetry_multiplicity
_atom_site_disorder_assembly
_atom_site_disorder_group
Zn Zn1 0.56823(4) 0.220094(14) 0.41441(3) 0.01985(10) Uani d . 1 1 . .
Zn Zn2 0.93007(3) 0.646779(14) 0.56498(3) 0.01945(10) Uani d . 1 1 . .
O O1 0.7620(2) 0.19164(10) 0.4199(2) 0.0224(5) Uani d . 1 1 . .
O O2 0.8839(2) 0.11711(10) 0.4272(2) 0.0223(5) Uani d U 1 1 . .
O O3 0.7372(2) 0.67874(10) 0.5549(2) 0.0214(5) Uani d . 1 1 . .
O O4 0.6204(2) 0.75003(10) 0.5995(2) 0.0226(6) Uani d . 1 1 . .
N N1 0.6347(3) 0.30147(14) 0.4389(3) 0.0247(7) Uani d . 1 1 . .
N N2 0.8485(3) 0.56755(12) 0.5548(2) 0.0213(6) Uani d . 1 1 . .
N N3 0.5749(3) 0.23036(15) 0.2219(3) 0.0285(8) Uani d . 1 1 . .
N N4 0.5693(3) 0.21814(15) -0.3919(2) 0.0232(6) Uani d . 1 1 . .
N N5 0.9354(3) 0.63940(14) 0.7606(2) 0.0241(7) Uani d . 1 1 . .
N N6 0.9337(3) 0.64466(16) 1.3743(2) 0.0234(6) Uani d . 1 1 . .
N N7 0.5354(3) 0.13638(14) 0.4023(3) 0.0301(8) Uani d . 1 1 . .
H H7A 0.4746 0.1266 0.4537 0.036 Uiso calc R 1 1 . .
H H7B 0.5024 0.1281 0.3290 0.036 Uiso calc R 1 1 . .
N N8 0.7276(5) -0.09001(18) 0.1681(4) 0.0660(13) Uani d U 1 1 . .
H H8A 0.6545 -0.1075 0.1411 0.079 Uiso calc R 1 1 . .
H H8B 0.7932 -0.1141 0.1809 0.079 Uiso calc R 1 1 . .
H H8C 0.7509 -0.0655 0.1148 0.079 Uiso calc R 1 1 . .
N N9 0.9625(3) 0.73065(13) 0.5758(3) 0.0254(7) Uani d . 1 1 . .
H H9A 1.0364 0.7373 0.6219 0.030 Uiso calc R 1 1 . .
H H9B 0.9750 0.7441 0.5032 0.030 Uiso calc R 1 1 . .
N N10 0.8106(4) 0.94545(17) 0.7743(4) 0.0570(11) Uani d . 1 1 . .
H H10A 0.8015 0.9123 0.8058 0.068 Uiso calc R 1 1 . .
H H10B 0.7364 0.9646 0.7819 0.068 Uiso calc R 1 1 . .
H H10C 0.8786 0.9627 0.8116 0.068 Uiso calc R 1 1 . .
C C1 0.5721(4) 0.34315(16) 0.3901(3) 0.0316(9) Uani d . 1 1 . .
H H1 0.5006 0.3366 0.3365 0.038 Uiso calc R 1 1 . .
C C2 0.6079(4) 0.39617(16) 0.4148(3) 0.0312(9) Uani d . 1 1 . .
H H2 0.5605 0.4249 0.3790 0.037 Uiso calc R 1 1 . .
C C3 0.7122(4) 0.40660(15) 0.4913(3) 0.0232(8) Uani d . 1 1 . .
C C4 0.7785(4) 0.36297(16) 0.5417(3) 0.0286(9) Uani d . 1 1 . .
H H4 0.8515 0.3684 0.5942 0.034 Uiso calc R 1 1 . .
C C5 0.7360(3) 0.31163(15) 0.5139(3) 0.0255(8) Uani d . 1 1 . .
H H5 0.7807 0.2821 0.5496 0.031 Uiso calc R 1 1 . .
C C6 0.7558(4) 0.55603(16) 0.4730(3) 0.0274(8) Uani d . 1 1 . .
H H6 0.7195 0.5847 0.4280 0.033 Uiso calc R 1 1 . .
C C7 0.7106(4) 0.50566(15) 0.4503(3) 0.0274(8) Uani d . 1 1 . .
H H7 0.6470 0.4998 0.3890 0.033 Uiso calc R 1 1 . .
C C8 0.7575(3) 0.46277(15) 0.5168(3) 0.0237(8) Uani d . 1 1 . .
C C9 0.8495(4) 0.47439(16) 0.6051(3) 0.0319(9) Uani d . 1 1 . .
H H9 0.8823 0.4467 0.6549 0.038 Uiso calc R 1 1 . .
C C10 0.8935(4) 0.52661(17) 0.6205(3) 0.0299(9) Uani d . 1 1 . .
H H10 0.9583 0.5337 0.6801 0.036 Uiso calc R 1 1 . .
C C11 0.4679(4) 0.24046(18) 0.1545(3) 0.0337(10) Uani d . 1 1 . .
H H11 0.3899 0.2483 0.1912 0.040 Uiso calc R 1 1 . .
C C12 0.4639(4) 0.24026(17) 0.0350(3) 0.0319(9) Uani d . 1 1 . .
H H12 0.3845 0.2469 -0.0084 0.038 Uiso calc R 1 1 . .
C C13 0.5770(4) 0.23018(17) -0.0211(3) 0.0290(10) Uani d . 1 1 . .
C C14 0.6897(4) 0.2229(2) 0.0483(3) 0.0358(9) Uani d . 1 1 . .
H H14 0.7709 0.2186 0.0143 0.043 Uiso calc R 1 1 . .
C C15 0.6835(4) 0.2221(2) 0.1664(3) 0.0365(9) Uani d . 1 1 . .
H H15 0.7615 0.2152 0.2117 0.044 Uiso calc R 1 1 . .
C C16 0.4819(4) 0.24829(18) -0.3386(3) 0.0332(10) Uani d . 1 1 . .
H H16 0.4180 0.2670 -0.3851 0.040 Uiso calc R 1 1 . .
C C17 0.4805(4) 0.25351(17) -0.2188(3) 0.0296(9) Uani d . 1 1 . .
H H17 0.4164 0.2748 -0.1848 0.035 Uiso calc R 1 1 . .
C C18 0.5756(4) 0.22671(19) -0.1495(3) 0.0267(9) Uani d . 1 1 . .
C C19 0.6641(4) 0.19624(18) -0.2039(3) 0.0358(10) Uani d . 1 1 . .
H H19 0.7296 0.1772 -0.1599 0.043 Uiso calc R 1 1 . .
C C20 0.6575(4) 0.19326(18) -0.3237(3) 0.0349(10) Uani d . 1 1 . .
H H20 0.7205 0.1720 -0.3592 0.042 Uiso calc R 1 1 . .
C C21 0.8295(4) 0.6508(2) 0.8174(3) 0.0362(9) Uani d . 1 1 . .
H H21 0.7514 0.6586 0.7731 0.043 Uiso calc R 1 1 . .
C C22 0.8265(4) 0.6521(2) 0.9363(3) 0.0351(9) Uani d . 1 1 . .
H H22 0.7488 0.6619 0.9714 0.042 Uiso calc R 1 1 . .
C C23 0.9371(4) 0.63896(17) 1.0046(3) 0.0270(9) Uani d . 1 1 . .
C C24 1.0445(4) 0.62388(17) 0.9460(3) 0.0314(9) Uani d . 1 1 . .
H H24 1.1211 0.6121 0.9880 0.038 Uiso calc R 1 1 . .
C C25 1.0411(4) 0.62576(17) 0.8277(3) 0.0302(9) Uani d . 1 1 . .
H H25 1.1181 0.6169 0.7906 0.036 Uiso calc R 1 1 . .
C C26 0.8586(4) 0.67658(18) 1.3066(3) 0.0361(10) Uani d . 1 1 . .
H H26 0.8032 0.7011 1.3428 0.043 Uiso calc R 1 1 . .
C C27 0.8563(4) 0.67624(19) 1.1882(3) 0.0408(11) Uani d . 1 1 . .
H H27 0.8010 0.7001 1.1445 0.049 Uiso calc R 1 1 . .
C C28 0.9368(4) 0.64021(18) 1.1321(3) 0.0269(8) Uani d . 1 1 . .
C C29 1.0147(4) 0.60713(18) 1.2027(3) 0.0296(9) Uani d . 1 1 . .
H H29 1.0700 0.5817 1.1694 0.035 Uiso calc R 1 1 . .
C C30 1.0119(4) 0.61110(17) 1.3200(3) 0.0275(8) Uani d . 1 1 . .
H H30 1.0687 0.5888 1.3661 0.033 Uiso calc R 1 1 . .
C C31 0.7762(3) 0.14177(17) 0.4243(3) 0.0212(7) Uani d U 1 1 . .
C C32 0.6570(3) 0.10546(16) 0.4278(3) 0.0268(8) Uani d . 1 1 . .
H H32 0.6540 0.0922 0.5091 0.032 Uiso calc R 1 1 . .
C C33 0.6704(4) 0.05621(17) 0.3512(4) 0.0421(11) Uani d . 1 1 . .
H H33A 0.6645 0.0680 0.2694 0.051 Uiso calc R 1 1 . .
H H33B 0.7583 0.0409 0.3670 0.051 Uiso calc R 1 1 . .
C C34 0.5725(5) 0.0125(2) 0.3652(5) 0.0540(13) Uani d . 1 1 . .
H H34A 0.4840 0.0281 0.3616 0.065 Uiso calc R 1 1 . .
H H34B 0.5881 -0.0046 0.4419 0.065 Uiso calc R 1 1 . .
C C35 0.5818(6) -0.0303(2) 0.2692(6) 0.0812(19) Uani d . 1 1 . .
H H35A 0.5065 -0.0548 0.2719 0.097 Uiso calc R 1 1 . .
H H35B 0.5765 -0.0122 0.1929 0.097 Uiso calc R 1 1 . .
C C36 0.7015(6) -0.0617(3) 0.2801(6) 0.0804(18) Uani d U 1 1 . .
H H36A 0.6945 -0.0886 0.3423 0.096 Uiso calc R 1 1 . .
H H36B 0.7754 -0.0378 0.3021 0.096 Uiso calc R 1 1 . .
C C37 0.7262(3) 0.72627(15) 0.5884(2) 0.0175(7) Uani d . 1 1 . .
C C38 0.8500(3) 0.75806(14) 0.6249(3) 0.0239(8) Uani d . 1 1 . .
H H38 0.8622 0.7542 0.7108 0.029 Uiso calc R 1 1 . .
C C39 0.8394(4) 0.81792(16) 0.6008(4) 0.0371(10) Uani d . 1 1 . .
H H39A 0.8387 0.8239 0.5162 0.045 Uiso calc R 1 1 . .
H H39B 0.7559 0.8312 0.6279 0.045 Uiso calc R 1 1 . .
C C40 0.9493(5) 0.84975(19) 0.6590(5) 0.0478(12) Uani d . 1 1 . .
H H40A 1.0329 0.8332 0.6401 0.057 Uiso calc R 1 1 . .
H H40B 0.9428 0.8475 0.7439 0.057 Uiso calc R 1 1 . .
C C41 0.9503(5) 0.90914(19) 0.6232(5) 0.0618(15) Uani d . 1 1 . .
H H41A 1.0274 0.9265 0.6620 0.074 Uiso calc R 1 1 . .
H H41B 0.9606 0.9110 0.5387 0.074 Uiso calc R 1 1 . .
C C42 0.8355(6) 0.9400(2) 0.6496(5) 0.0609(14) Uani d . 1 1 . .
H H42A 0.7586 0.9230 0.6098 0.073 Uiso calc R 1 1 . .
H H42B 0.8439 0.9764 0.6166 0.073 Uiso calc R 1 1 . .
O O1W 1.0534(7) 0.7542(3) 1.0804(7) 0.094(2) Uani d P 0.60 1 . .
H H1A 0.9869 0.7577 1.0201 0.141 Uiso d PR 0.60 1 . .
H H1B 1.0386 0.7803 1.1317 0.141 Uiso d PR 0.60 1 . .
N N11 0.9419(6) 0.9875(2) 0.0281(5) 0.0771(15) Uani d D 1 1 . .
O O5 0.8211(5) 0.9923(2) 0.0153(4) 0.0944(15) Uani d D 1 1 . .
O O6 0.9935(6) 0.9850(2) 0.1267(4) 0.121(2) Uani d D 1 1 . .
O O7 1.0058(5) 0.9887(2) -0.0591(5) 0.0891(14) Uani d D 1 1 . .
N N12 0.9215(4) 0.81777(17) 0.3054(3) 0.0471(10) Uani d D 1 1 . .
O O8 0.9535(4) 0.86466(16) 0.2816(4) 0.0716(12) Uani d D 1 1 . .
O O9 0.8025(4) 0.80580(18) 0.2939(4) 0.0813(14) Uani d D 1 1 . .
O O10 1.0025(3) 0.78428(14) 0.3412(3) 0.0488(8) Uani d D 1 1 . .
N N13 0.5965(4) 0.04442(16) 0.7044(3) 0.0408(9) Uani d D 1 1 . .
O O11 0.5668(3) -0.00369(14) 0.7245(3) 0.0572(9) Uani d D 1 1 . .
O O12 0.7113(3) 0.05824(15) 0.7120(3) 0.0551(10) Uani d D 1 1 . .
O O13 0.5102(3) 0.07704(15) 0.6750(3) 0.0550(9) Uani d D 1 1 . .
N N14 0.8082(6) 0.8281(2) 0.9323(6) 0.0852(16) Uani d D 1 1 . .
O O14 0.7168(5) 0.8458(2) 0.8613(5) 0.1016(16) Uani d D 1 1 . .
O O15 0.8287(5) 0.7804(2) 0.9411(7) 0.136(2) Uani d D 1 1 . .
O O16 0.8814(6) 0.8622(2) 0.9766(6) 0.136(2) Uani d D 1 1 . .
O O17 0.4854(5) 0.8717(2) 0.0970(5) 0.115(2) Uani d D 1 1 . .
N N15 0.2865(5) 0.8676(2) 0.0072(4) 0.0790(15) Uani d D 1 1 . .
C C43 0.4144(5) 0.8691(3) 0.0078(6) 0.0826(19) Uani d D 1 1 . .
H H43 0.4541 0.8680 -0.0644 0.099 Uiso calc R 1 1 . .
C C44 0.2217(8) 0.8683(4) 0.1147(6) 0.136(4) Uani d D 1 1 . .
H H44A 0.2559 0.8392 0.1647 0.203 Uiso calc R 1 1 . .
H H44B 0.1281 0.8632 0.0988 0.203 Uiso calc R 1 1 . .
H H44C 0.2373 0.9027 0.1536 0.203 Uiso calc R 1 1 . .
C C45 0.2102(7) 0.8662(3) -0.1010(5) 0.106(3) Uani d D 1 1 . .
H H45A 0.2651 0.8547 -0.1628 0.158 Uiso calc R 1 1 . .
H H45B 0.1756 0.9020 -0.1187 0.158 Uiso calc R 1 1 . .
H H45C 0.1381 0.8409 -0.0950 0.158 Uiso calc R 1 1 . .
O O18 0.4301(14) 0.0931(6) 0.1802(10) 0.132(6) Uani d PD 0.632(11) 1 A 1
N N16 0.4160(12) 0.0515(5) 0.0087(9) 0.073(4) Uani d PD 0.632(11) 1 A 1
C C46 0.3757(11) 0.0613(4) 0.1123(9) 0.097(5) Uani d PD 0.632(11) 1 A 1
H H46 0.3009 0.0430 0.1359 0.117 Uiso calc PR 0.632(11) 1 A 1
C C47 0.5301(11) 0.0789(5) -0.0281(10) 0.099(5) Uani d PD 0.632(11) 1 A 1
H H47A 0.5649 0.1022 0.0344 0.148 Uiso calc PR 0.632(11) 1 A 1
H H47B 0.5067 0.1007 -0.0967 0.148 Uiso calc PR 0.632(11) 1 A 1
H H47C 0.5960 0.0525 -0.0469 0.148 Uiso calc PR 0.632(11) 1 A 1
C C48 0.340(2) 0.0177(10) -0.0733(13) 0.120(9) Uani d PD 0.632(11) 1 A 1
H H48A 0.2504 0.0154 -0.0499 0.180 Uiso calc PR 0.632(11) 1 A 1
H H48B 0.3784 -0.0183 -0.0739 0.180 Uiso calc PR 0.632(11) 1 A 1
H H48C 0.3411 0.0333 -0.1509 0.180 Uiso calc PR 0.632(11) 1 A 1
O O18' 0.484(2) 0.1047(8) 0.1345(15) 0.095(8) Uani d PD 0.368(11) 1 A 2
N N16' 0.367(2) 0.0472(9) 0.0221(11) 0.054(5) Uani d PD 0.368(11) 1 A 2
C C46' 0.4563(13) 0.0842(6) 0.0395(14) 0.063(5) Uani d PD 0.368(11) 1 A 2
H H46' 0.5023 0.0960 -0.0247 0.076 Uiso calc PR 0.368(11) 1 A 2
C C47' 0.3019(16) 0.0244(8) 0.1188(13) 0.097(9) Uani d PD 0.368(11) 1 A 2
H H47D 0.3278 0.0440 0.1897 0.146 Uiso calc PR 0.368(11) 1 A 2
H H47E 0.3262 -0.0134 0.1280 0.146 Uiso calc PR 0.368(11) 1 A 2
H H47F 0.2075 0.0272 0.1038 0.146 Uiso calc PR 0.368(11) 1 A 2
C C48' 0.331(3) 0.0274(14) -0.0941(14) 0.110(15) Uani d PD 0.368(11) 1 A 2
H H48D 0.3640 0.0521 -0.1516 0.166 Uiso calc PR 0.368(11) 1 A 2
H H48E 0.2365 0.0249 -0.1045 0.166 Uiso calc PR 0.368(11) 1 A 2
H H48F 0.3696 -0.0082 -0.1042 0.166 Uiso calc PR 0.368(11) 1 A 2

loop_
_atom_site_aniso_label
_atom_site_aniso_U_11
_atom_site_aniso_U_22
_atom_site_aniso_U_33
_atom_site_aniso_U_12
_atom_site_aniso_U_13
_atom_site_aniso_U_23
Zn1 0.0190(2) 0.0191(2) 0.02137(18) 0.00000(16) 0.00039(14) -0.00195(16)
Zn2 0.0203(2) 0.0185(2) 0.01949(18) -0.00060(16) 0.00063(14) -0.00140(16)
O1 0.0200(12) 0.0209(15) 0.0260(13) 0.0019(11) -0.0007(10) -0.0023(10)
O2 0.0192(12) 0.0240(15) 0.0236(13) 0.0035(10) -0.0004(10) 0.0007(10)
O3 0.0201(13) 0.0190(14) 0.0249(12) -0.0006(10) -0.0017(10) -0.0005(10)
O4 0.0190(13) 0.0241(15) 0.0246(13) 0.0031(10) -0.0006(10) -0.0003(10)
N1 0.0204(16) 0.0278(19) 0.0260(16) -0.0033(13) 0.0010(12) -0.0022(13)
N2 0.0237(16) 0.0138(16) 0.0261(15) 0.0000(13) 0.0000(12) -0.0007(12)
N3 0.0278(17) 0.036(2) 0.0211(15) -0.0023(15) -0.0012(12) -0.0013(14)
N4 0.0307(16) 0.0216(16) 0.0173(13) 0.0035(15) 0.0003(11) 0.0008(14)
N5 0.0266(15) 0.0259(19) 0.0199(14) -0.0017(14) 0.0021(11) -0.0010(13)
N6 0.0241(15) 0.0269(17) 0.0192(14) 0.0011(15) 0.0021(11) -0.0018(15)
N7 0.0282(16) 0.026(2) 0.0362(17) -0.0057(15) 0.0034(13) -0.0080(13)
N8 0.077(3) 0.047(3) 0.072(3) 0.024(2) -0.012(2) -0.008(2)
N9 0.0231(15) 0.023(2) 0.0301(16) 0.0003(14) 0.0015(12) -0.0009(12)
N10 0.070(3) 0.042(3) 0.058(3) 0.019(2) 0.005(2) -0.001(2)
C1 0.033(2) 0.022(2) 0.039(2) -0.0016(16) -0.0107(16) 0.0016(16)
C2 0.029(2) 0.021(2) 0.042(2) -0.0020(16) -0.0104(16) 0.0003(16)
C3 0.0217(18) 0.0210(19) 0.0267(18) 0.0017(14) 0.0010(14) 0.0004(14)
C4 0.026(2) 0.026(2) 0.033(2) -0.0053(16) -0.0038(15) -0.0021(16)
C5 0.024(2) 0.019(2) 0.033(2) 0.0008(15) -0.0032(15) -0.0016(15)
C6 0.026(2) 0.025(2) 0.030(2) 0.0019(16) -0.0066(15) 0.0000(15)
C7 0.027(2) 0.020(2) 0.034(2) 0.0017(16) -0.0065(15) -0.0033(15)
C8 0.0217(18) 0.0211(19) 0.0280(19) -0.0027(14) -0.0017(14) -0.0037(14)
C9 0.038(2) 0.021(2) 0.035(2) -0.0032(16) -0.0142(17) 0.0056(16)
C10 0.033(2) 0.025(2) 0.031(2) -0.0040(16) -0.0110(16) -0.0011(16)
C11 0.037(2) 0.045(3) 0.0198(19) 0.0031(19) 0.0057(16) -0.0015(17)
C12 0.027(2) 0.042(3) 0.027(2) 0.0018(17) -0.0035(16) -0.0009(17)
C13 0.037(2) 0.031(3) 0.0192(18) 0.0016(18) 0.0038(15) 0.0005(16)
C14 0.0264(19) 0.057(3) 0.0240(18) 0.006(2) 0.0041(14) 0.001(2)
C15 0.0234(19) 0.060(3) 0.0255(18) 0.003(2) -0.0005(14) 0.001(2)
C16 0.035(2) 0.043(3) 0.0220(19) -0.0008(19) -0.0001(16) 0.0011(17)
C17 0.035(2) 0.033(2) 0.0207(19) 0.0098(18) -0.0020(15) -0.0057(16)
C18 0.0277(19) 0.030(2) 0.0223(18) -0.0017(18) 0.0018(14) 0.0004(17)
C19 0.043(2) 0.042(3) 0.0222(19) 0.0166(19) 0.0005(17) 0.0058(17)
C20 0.040(2) 0.040(3) 0.025(2) 0.0165(19) 0.0025(17) -0.0013(17)
C21 0.036(2) 0.051(3) 0.0211(17) 0.008(2) -0.0032(15) 0.002(2)
C22 0.035(2) 0.050(3) 0.0201(17) 0.009(2) 0.0038(14) 0.0045(19)
C23 0.033(2) 0.026(2) 0.0219(18) 0.0010(17) -0.0020(14) 0.0005(16)
C24 0.032(2) 0.039(3) 0.0224(19) 0.0048(17) 0.0001(16) -0.0022(16)
C25 0.025(2) 0.038(3) 0.027(2) 0.0022(16) 0.0021(15) -0.0036(16)
C26 0.050(3) 0.036(3) 0.0226(19) 0.015(2) 0.0023(18) -0.0023(17)
C27 0.050(3) 0.048(3) 0.024(2) 0.024(2) -0.0003(18) 0.0052(18)
C28 0.032(2) 0.028(2) 0.0213(18) 0.0037(18) 0.0032(14) -0.0024(17)
C29 0.025(2) 0.038(2) 0.026(2) 0.0027(17) 0.0045(15) -0.0027(17)
C30 0.027(2) 0.029(2) 0.0256(19) 0.0068(16) -0.0046(15) -0.0010(16)
C31 0.0264(18) 0.026(2) 0.0113(14) 0.0009(16) -0.0003(12) 0.0009(14)
C32 0.0261(19) 0.027(2) 0.0272(19) -0.0018(15) 0.0038(15) -0.0013(15)
C33 0.034(2) 0.033(3) 0.059(3) -0.0053(18) 0.005(2) -0.016(2)
C34 0.056(3) 0.036(3) 0.070(3) -0.005(2) 0.007(3) -0.009(2)
C35 0.074(4) 0.048(3) 0.121(6) -0.010(3) 0.001(4) -0.038(3)
C36 0.078(4) 0.060(4) 0.100(5) 0.006(3) -0.016(4) -0.021(3)
C37 0.0177(16) 0.023(2) 0.0120(14) -0.0003(15) 0.0011(11) 0.0007(13)
C38 0.0243(18) 0.0209(18) 0.0264(19) 0.0007(14) 0.0028(15) -0.0009(14)
C39 0.034(2) 0.025(2) 0.054(3) 0.0025(17) 0.012(2) 0.0017(19)
C40 0.040(3) 0.031(3) 0.074(3) -0.009(2) 0.017(2) -0.018(2)
C41 0.084(4) 0.033(3) 0.072(4) -0.016(2) 0.032(3) -0.005(2)
C42 0.078(4) 0.045(3) 0.060(3) 0.000(3) 0.011(3) 0.007(2)
O1W 0.099(5) 0.091(6) 0.097(6) -0.014(4) 0.046(5) -0.018(4)
N11 0.110(5) 0.055(3) 0.064(3) 0.008(3) -0.026(3) 0.005(3)
O5 0.120(4) 0.089(4) 0.072(3) 0.025(3) -0.010(3) -0.005(2)
O6 0.184(6) 0.091(4) 0.079(3) 0.021(4) -0.066(4) -0.001(3)
O7 0.082(3) 0.088(4) 0.096(4) -0.007(3) -0.009(3) 0.023(3)
N12 0.042(2) 0.050(3) 0.049(2) -0.016(2) -0.0059(18) 0.0044(19)
O8 0.055(2) 0.056(3) 0.100(3) -0.0173(19) -0.027(2) 0.031(2)
O9 0.038(2) 0.063(3) 0.142(4) -0.013(2) -0.014(2) 0.013(3)
O10 0.0351(17) 0.052(2) 0.058(2) -0.0029(16) -0.0070(15) 0.0159(17)
N13 0.035(2) 0.043(2) 0.043(2) -0.0078(18) -0.0074(16) 0.0057(17)
O11 0.049(2) 0.041(2) 0.080(2) -0.0115(16) -0.0111(18) 0.0115(17)
O12 0.0346(19) 0.048(2) 0.081(3) -0.0100(16) -0.0079(17) 0.0069(19)
O13 0.042(2) 0.052(2) 0.070(2) 0.0007(17) -0.0129(16) 0.0124(18)
N14 0.083(4) 0.059(4) 0.113(5) -0.013(3) -0.002(4) -0.010(3)
O14 0.096(4) 0.097(4) 0.111(4) -0.025(3) 0.003(3) 0.022(3)
O15 0.104(4) 0.062(4) 0.240(8) -0.005(3) 0.009(4) 0.019(4)
O16 0.147(5) 0.115(5) 0.147(5) -0.045(4) 0.002(4) -0.033(4)
O17 0.124(4) 0.083(4) 0.131(5) -0.014(3) -0.059(4) -0.007(3)
N15 0.082(4) 0.062(3) 0.090(4) 0.016(3) -0.017(3) -0.016(3)
C43 0.081(5) 0.062(4) 0.102(5) 0.014(3) -0.021(4) -0.004(4)
C44 0.183(9) 0.110(7) 0.120(7) 0.011(6) 0.068(7) 0.010(6)
C45 0.107(6) 0.107(7) 0.098(5) 0.016(5) -0.045(5) -0.007(5)
O18 0.159(13) 0.141(13) 0.085(8) 0.078(9) -0.080(8) -0.072(9)
N16 0.108(12) 0.055(6) 0.057(6) 0.000(7) 0.015(6) 0.001(5)
C46 0.098(10) 0.074(9) 0.124(13) 0.030(7) 0.036(9) 0.023(9)
C47 0.112(10) 0.094(9) 0.091(9) -0.051(8) 0.027(8) -0.025(7)
C48 0.16(2) 0.099(12) 0.107(13) -0.079(13) 0.045(13) -0.044(11)
O18' 0.082(12) 0.058(9) 0.137(19) -0.033(9) -0.067(11) 0.020(11)
N16' 0.061(11) 0.082(11) 0.019(7) -0.010(8) 0.008(6) -0.019(7)
C46' 0.053(10) 0.049(10) 0.090(14) -0.001(8) 0.016(10) -0.004(9)
C47' 0.106(17) 0.12(2) 0.065(11) 0.070(15) 0.019(11) 0.034(12)
C48' 0.068(17) 0.17(4) 0.094(19) 0.007(18) 0.011(14) -0.09(2)

loop_
_atom_type_symbol
_atom_type_description
_atom_type_scat_dispersion_real
_atom_type_scat_dispersion_imag
_atom_type_scat_source
C C 0.0033 0.0016 'International Tables Vol C Tables 4.2.6.8 and 6.1.1.4'
H H 0.0000 0.0000 'International Tables Vol C Tables 4.2.6.8 and 6.1.1.4'
N N 0.0061 0.0033 'International Tables Vol C Tables 4.2.6.8 and 6.1.1.4'
O O 0.0106 0.0060 'International Tables Vol C Tables 4.2.6.8 and 6.1.1.4'
Zn Zn 0.2839 1.4301 'International Tables Vol C Tables 4.2.6.8 and 6.1.1.4'

loop_
_geom_angle_atom_site_label_1
_geom_angle_atom_site_label_2
_geom_angle_atom_site_label_3
_geom_angle_site_symmetry_1
_geom_angle_site_symmetry_3
_geom_angle
O4 Zn1 N7 2_646 . 101.75(11)
O4 Zn1 O1 2_646 . 176.88(10)
N7 Zn1 O1 . . 79.54(11)
O4 Zn1 N1 2_646 . 87.76(11)
N7 Zn1 N1 . . 170.06(13)
O1 Zn1 N1 . . 91.12(11)
O4 Zn1 N4 2_646 1_556 92.15(10)
N7 Zn1 N4 . 1_556 92.09(13)
O1 Zn1 N4 . 1_556 90.64(10)
N1 Zn1 N4 . 1_556 84.57(12)
O4 Zn1 N3 2_646 . 87.85(11)
N7 Zn1 N3 . . 93.47(13)
O1 Zn1 N3 . . 89.23(11)
N1 Zn1 N3 . . 89.76(12)
N4 Zn1 N3 1_556 . 174.33(15)
O2 Zn2 N9 2_756 . 102.08(11)
O2 Zn2 O3 2_756 . 179.04(10)
N9 Zn2 O3 . . 77.21(11)
O2 Zn2 N2 2_756 . 91.85(11)
N9 Zn2 N2 . . 166.03(12)
O3 Zn2 N2 . . 88.87(11)
O2 Zn2 N6 2_756 1_554 88.14(10)
N9 Zn2 N6 . 1_554 94.08(13)
O3 Zn2 N6 . 1_554 91.26(10)
N2 Zn2 N6 . 1_554 87.23(12)
O2 Zn2 N5 2_756 . 87.49(10)
N9 Zn2 N5 . . 91.50(12)
O3 Zn2 N5 . . 93.16(10)
N2 Zn2 N5 . . 88.14(12)
N6 Zn2 N5 1_554 . 173.53(15)
C31 O1 Zn1 . . 116.2(2)
C31 O2 Zn2 . 2_746 129.8(3)
C37 O3 Zn2 . . 115.8(2)
C37 O4 Zn1 . 2_656 129.5(2)
C1 N1 C5 . . 117.8(3)
C1 N1 Zn1 . . 122.4(3)
C5 N1 Zn1 . . 119.5(3)
C6 N2 C10 . . 116.7(3)
C6 N2 Zn2 . . 119.9(2)
C10 N2 Zn2 . . 123.2(3)
C15 N3 C11 . . 115.7(3)
C15 N3 Zn1 . . 122.1(3)
C11 N3 Zn1 . . 121.9(2)
C20 N4 C16 . . 116.2(3)
C20 N4 Zn1 . 1_554 124.8(2)
C16 N4 Zn1 . 1_554 118.7(2)
C21 N5 C25 . . 115.2(3)
C21 N5 Zn2 . . 120.0(2)
C25 N5 Zn2 . . 124.8(2)
C26 N6 C30 . . 116.1(3)
C26 N6 Zn2 . 1_556 122.1(3)
C30 N6 Zn2 . 1_556 121.8(3)
C32 N7 Zn1 . . 111.6(2)
C32 N7 H7A . . 109.3
Zn1 N7 H7A . . 109.3
C32 N7 H7B . . 109.3
Zn1 N7 H7B . . 109.3
H7A N7 H7B . . 108.0
C36 N8 H8A . . 109.5
C36 N8 H8B . . 109.5
H8A N8 H8B . . 109.5
C36 N8 H8C . . 109.5
H8A N8 H8C . . 109.5
H8B N8 H8C . . 109.5
C38 N9 Zn2 . . 110.6(2)
C38 N9 H9A . . 109.5
Zn2 N9 H9A . . 109.5
C38 N9 H9B . . 109.5
Zn2 N9 H9B . . 109.5
H9A N9 H9B . . 108.1
C42 N10 H10A . . 109.5
C42 N10 H10B . . 109.5
H10A N10 H10B . . 109.5
C42 N10 H10C . . 109.5
H10A N10 H10C . . 109.5
H10B N10 H10C . . 109.5
N1 C1 C2 . . 122.3(4)
N1 C1 H1 . . 118.8
C2 C1 H1 . . 118.8
C3 C2 C1 . . 119.8(4)
C3 C2 H2 . . 120.1
C1 C2 H2 . . 120.1
C2 C3 C4 . . 117.8(4)
C2 C3 C8 . . 121.7(3)
C4 C3 C8 . . 120.5(3)
C5 C4 C3 . . 118.9(4)
C5 C4 H4 . . 120.5
C3 C4 H4 . . 120.5
N1 C5 C4 . . 123.2(4)
N1 C5 H5 . . 118.4
C4 C5 H5 . . 118.4
N2 C6 C7 . . 123.9(4)
N2 C6 H6 . . 118.0
C7 C6 H6 . . 118.0
C6 C7 C8 . . 120.0(4)
C6 C7 H7 . . 120.0
C8 C7 H7 . . 120.0
C9 C8 C7 . . 116.8(3)
C9 C8 C3 . . 122.2(3)
C7 C8 C3 . . 121.0(3)
C10 C9 C8 . . 119.8(4)
C10 C9 H9 . . 120.1
C8 C9 H9 . . 120.1
N2 C10 C9 . . 122.8(4)
N2 C10 H10 . . 118.6
C9 C10 H10 . . 118.6
N3 C11 C12 . . 124.1(4)
N3 C11 H11 . . 118.0
C12 C11 H11 . . 118.0
C11 C12 C13 . . 119.3(4)
C11 C12 H12 . . 120.3
C13 C12 H12 . . 120.3
C14 C13 C12 . . 116.8(3)
C14 C13 C18 . . 122.2(3)
C12 C13 C18 . . 121.0(4)
C15 C14 C13 . . 119.7(3)
C15 C14 H14 . . 120.2
C13 C14 H14 . . 120.2
N3 C15 C14 . . 124.2(4)
N3 C15 H15 . . 117.9
C14 C15 H15 . . 117.9
N4 C16 C17 . . 123.5(4)
N4 C16 H16 . . 118.2
C17 C16 H16 . . 118.2
C16 C17 C18 . . 118.6(4)
C16 C17 H17 . . 120.7
C18 C17 H17 . . 120.7
C19 C18 C17 . . 117.7(3)
C19 C18 C13 . . 121.5(4)
C17 C18 C13 . . 120.8(3)
C18 C19 C20 . . 119.6(4)
C18 C19 H19 . . 120.2
C20 C19 H19 . . 120.2
N4 C20 C19 . . 124.3(4)
N4 C20 H20 . . 117.8
C19 C20 H20 . . 117.8
N5 C21 C22 . . 124.2(4)
N5 C21 H21 . . 117.9
C22 C21 H21 . . 117.9
C21 C22 C23 . . 120.0(4)
C21 C22 H22 . . 120.0
C23 C22 H22 . . 120.0
C24 C23 C22 . . 116.0(3)
C24 C23 C28 . . 122.9(4)
C22 C23 C28 . . 121.2(3)
C25 C24 C23 . . 120.3(4)
C25 C24 H24 . . 119.8
C23 C24 H24 . . 119.8
N5 C25 C24 . . 124.2(4)
N5 C25 H25 . . 117.9
C24 C25 H25 . . 117.9
N6 C26 C27 . . 124.2(4)
N6 C26 H26 . . 117.9
C27 C26 H26 . . 117.9
C26 C27 C28 . . 119.3(4)
C26 C27 H27 . . 120.4
C28 C27 H27 . . 120.4
C29 C28 C27 . . 116.4(3)
C29 C28 C23 . . 123.0(3)
C27 C28 C23 . . 120.6(4)
C30 C29 C28 . . 120.0(4)
C30 C29 H29 . . 120.0
C28 C29 H29 . . 120.0
N6 C30 C29 . . 123.9(4)
N6 C30 H30 . . 118.0
C29 C30 H30 . . 118.0
O1 C31 O2 . . 125.6(3)
O1 C31 C32 . . 119.8(3)
O2 C31 C32 . . 114.5(4)
N7 C32 C33 . . 113.9(3)
N7 C32 C31 . . 110.9(3)
C33 C32 C31 . . 111.3(3)
N7 C32 H32 . . 106.8
C33 C32 H32 . . 106.8
C31 C32 H32 . . 106.8
C34 C33 C32 . . 116.0(4)
C34 C33 H33A . . 108.3
C32 C33 H33A . . 108.3
C34 C33 H33B . . 108.3
C32 C33 H33B . . 108.3
H33A C33 H33B . . 107.4
C33 C34 C35 . . 110.8(4)
C33 C34 H34A . . 109.5
C35 C34 H34A . . 109.5
C33 C34 H34B . . 109.5
C35 C34 H34B . . 109.5
H34A C34 H34B . . 108.1
C36 C35 C34 . . 113.2(5)
C36 C35 H35A . . 108.9
C34 C35 H35A . . 108.9
C36 C35 H35B . . 108.9
C34 C35 H35B . . 108.9
H35A C35 H35B . . 107.7
C35 C36 N8 . . 111.5(5)
C35 C36 H36A . . 109.3
N8 C36 H36A . . 109.3
C35 C36 H36B . . 109.3
N8 C36 H36B . . 109.3
H36A C36 H36B . . 108.0
O3 C37 O4 . . 124.9(3)
O3 C37 C38 . . 118.9(3)
O4 C37 C38 . . 116.1(3)
N9 C38 C39 . . 115.5(3)
N9 C38 C37 . . 108.1(3)
C39 C38 C37 . . 113.9(3)
N9 C38 H38 . . 106.2
C39 C38 H38 . . 106.2
C37 C38 H38 . . 106.2
C40 C39 C38 . . 112.9(4)
C40 C39 H39A . . 109.0
C38 C39 H39A . . 109.0
C40 C39 H39B . . 109.0
C38 C39 H39B . . 109.0
H39A C39 H39B . . 107.8
C39 C40 C41 . . 113.7(5)
C39 C40 H40A . . 108.8
C41 C40 H40A . . 108.8
C39 C40 H40B . . 108.8
C41 C40 H40B . . 108.8
H40A C40 H40B . . 107.7
C42 C41 C40 . . 115.8(4)
C42 C41 H41A . . 108.3
C40 C41 H41A . . 108.3
C42 C41 H41B . . 108.3
C40 C41 H41B . . 108.3
H41A C41 H41B . . 107.4
C41 C42 N10 . . 116.0(5)
C41 C42 H42A . . 108.3
N10 C42 H42A . . 108.3
C41 C42 H42B . . 108.3
N10 C42 H42B . . 108.3
H42A C42 H42B . . 107.4
H1A O1W H1B . . 106.0
O6 N11 O7 . . 122.3(7)
O6 N11 O5 . . 119.3(7)
O7 N11 O5 . . 118.2(5)
O10 N12 O8 . . 121.6(4)
O10 N12 O9 . . 120.6(4)
O8 N12 O9 . . 117.7(4)
O12 N13 O13 . . 120.6(4)
O12 N13 O11 . . 119.7(4)
O13 N13 O11 . . 119.8(4)
O15 N14 O16 . . 123.0(7)
O15 N14 O14 . . 120.5(6)
O16 N14 O14 . . 115.8(6)
C43 N15 C45 . . 120.1(5)
C43 N15 C44 . . 120.4(5)
C45 N15 C44 . . 119.5(5)
O17 C43 N15 . . 123.5(6)
O17 C43 H43 . . 118.3
N15 C43 H43 . . 118.3
N15 C44 H44A . . 109.5
N15 C44 H44B . . 109.5
H44A C44 H44B . . 109.5
N15 C44 H44C . . 109.5
H44A C44 H44C . . 109.5
H44B C44 H44C . . 109.5
N15 C45 H45A . . 109.5
N15 C45 H45B . . 109.5
H45A C45 H45B . . 109.5
N15 C45 H45C . . 109.5
H45A C45 H45C . . 109.5
H45B C45 H45C . . 109.5
C46 N16 C47 . . 119.0(7)
C46 N16 C48 . . 121.0(8)
C47 N16 C48 . . 119.7(7)
O18 C46 N16 . . 123.2(10)
O18 C46 H46 . . 118.4
N16 C46 H46 . . 118.4
C46' N16' C47' . . 120.5(8)
C46' N16' C48' . . 121.3(9)
C47' N16' C48' . . 118.2(8)
O18' C46' N16' . . 123.6(11)
O18' C46' H46' . . 118.2
N16' C46' H46' . . 118.2
N16' C47' H47D . . 109.5
N16' C47' H47E . . 109.5
H47D C47' H47E . . 109.5
N16' C47' H47F . . 109.5
H47D C47' H47F . . 109.5
H47E C47' H47F . . 109.5
N16' C48' H48D . . 109.5
N16' C48' H48E . . 109.5
H48D C48' H48E . . 109.5
N16' C48' H48F . . 109.5
H48D C48' H48F . . 109.5
H48E C48' H48F . . 109.5

loop_
_geom_bond_atom_site_label_1
_geom_bond_atom_site_label_2
_geom_bond_site_symmetry_2
_geom_bond_distance
Zn1 O4 2_646 2.080(2)
Zn1 N7 . 2.119(3)
Zn1 O1 . 2.117(2)
Zn1 N1 . 2.156(3)
Zn1 N4 1_556 2.242(3)
Zn1 N3 . 2.248(3)
Zn2 O2 2_756 2.052(2)
Zn2 N9 . 2.121(3)
Zn2 O3 . 2.139(2)
Zn2 N2 . 2.148(3)
Zn2 N6 1_554 2.210(3)
Zn2 N5 . 2.269(3)
O1 C31 . 1.253(5)
O2 C31 . 1.268(4)
O2 Zn2 2_746 2.052(2)
O3 C37 . 1.254(4)
O4 C37 . 1.254(4)
O4 Zn1 2_656 2.080(2)
N1 C1 . 1.332(5)
N1 C5 . 1.344(5)
N2 C6 . 1.338(5)
N2 C10 . 1.340(5)
N3 C15 . 1.337(5)
N3 C11 . 1.338(5)
N4 C20 . 1.325(5)
N4 C16 . 1.348(5)
N4 Zn1 1_554 2.242(3)
N5 C21 . 1.335(5)
N5 C25 . 1.346(5)
N6 C26 . 1.334(5)
N6 C30 . 1.342(5)
N6 Zn2 1_556 2.210(3)
N7 C32 . 1.487(5)
N7 H7A . 0.9200
N7 H7B . 0.9200
N8 C36 . 1.513(7)
N8 H8A . 0.9100
N8 H8B . 0.9100
N8 H8C . 0.9100
N9 C38 . 1.486(4)
N9 H9A . 0.9200
N9 H9B . 0.9200
N10 C42 . 1.486(6)
N10 H10A . 0.9100
N10 H10B . 0.9100
N10 H10C . 0.9100
C1 C2 . 1.398(6)
C1 H1 . 0.9500
C2 C3 . 1.379(5)
C2 H2 . 0.9500
C3 C4 . 1.395(5)
C3 C8 . 1.501(4)
C4 C5 . 1.385(5)
C4 H4 . 0.9500
C5 H5 . 0.9500
C6 C7 . 1.361(5)
C6 H6 . 0.9500
C7 C8 . 1.389(5)
C7 H7 . 0.9500
C8 C9 . 1.385(5)
C9 C10 . 1.387(6)
C9 H9 . 0.9500
C10 H10 . 0.9500
C11 C12 . 1.382(5)
C11 H11 . 0.9500
C12 C13 . 1.389(5)
C12 H12 . 0.9500
C13 C14 . 1.387(5)
C13 C18 . 1.488(5)
C14 C15 . 1.372(5)
C14 H14 . 0.9500
C15 H15 . 0.9500
C16 C17 . 1.393(5)
C16 H16 . 0.9500
C17 C18 . 1.401(5)
C17 H17 . 0.9500
C18 C19 . 1.367(5)
C19 C20 . 1.386(5)
C19 H19 . 0.9500
C20 H20 . 0.9500
C21 C22 . 1.378(5)
C21 H21 . 0.9500
C22 C23 . 1.390(5)
C22 H22 . 0.9500
C23 C24 . 1.383(5)
C23 C28 . 1.476(5)
C24 C25 . 1.368(5)
C24 H24 . 0.9500
C25 H25 . 0.9500
C26 C27 . 1.369(5)
C26 H26 . 0.9500
C27 C28 . 1.406(6)
C27 H27 . 0.9500
C28 C29 . 1.385(6)
C29 C30 . 1.363(5)
C29 H29 . 0.9500
C30 H30 . 0.9500
C31 C32 . 1.528(5)
C32 C33 . 1.526(5)
C32 H32 . 1.0000
C33 C34 . 1.500(6)
C33 H33A . 0.9900
C33 H33B . 0.9900
C34 C35 . 1.547(7)
C34 H34A . 0.9900
C34 H34B . 0.9900
C35 C36 . 1.462(8)
C35 H35A . 0.9900
C35 H35B . 0.9900
C36 H36A . 0.9900
C36 H36B . 0.9900
C37 C38 . 1.541(5)
C38 C39 . 1.522(5)
C38 H38 . 1.0000
C39 C40 . 1.511(6)
C39 H39A . 0.9900
C39 H39B . 0.9900
C40 C41 . 1.538(7)
C40 H40A . 0.9900
C40 H40B . 0.9900
C41 C42 . 1.457(7)
C41 H41A . 0.9900
C41 H41B . 0.9900
C42 H42A . 0.9900
C42 H42B . 0.9900
O1W H1A . 0.9547
O1W H1B . 0.8984
N11 O6 . 1.234(6)
N11 O7 . 1.236(6)
N11 O5 . 1.251(6)
N12 O10 . 1.236(5)
N12 O8 . 1.250(5)
N12 O9 . 1.262(5)
N13 O12 . 1.230(4)
N13 O13 . 1.239(5)
N13 O11 . 1.263(5)
N14 O15 . 1.212(6)
N14 O16 . 1.231(6)
N14 O14 . 1.292(6)
O17 C43 . 1.233(6)
N15 C43 . 1.319(6)
N15 C45 . 1.441(6)
N15 C44 . 1.444(6)
C43 H43 . 0.9500
C44 H44A . 0.9800
C44 H44B . 0.9800
C44 H44C . 0.9800
C45 H45A . 0.9800
C45 H45B . 0.9800
C45 H45C . 0.9800
O18 C46 . 1.229(9)
N16 C46 . 1.314(7)
N16 C47 . 1.444(8)
N16 C48 . 1.463(8)
C46 H46 . 0.9500
C47 H47A . 0.9800
C47 H47B . 0.9800
C47 H47C . 0.9800
C48 H48A . 0.9800
C48 H48B . 0.9800
C48 H48C . 0.9800
O18' C46' . 1.230(9)
N16' C46' . 1.310(8)
N16' C47' . 1.454(9)
N16' C48' . 1.461(8)
C46' H46' . 0.9500
C47' H47D . 0.9800
C47' H47E . 0.9800
C47' H47F . 0.9800
C48' H48D . 0.9800
C48' H48E . 0.9800
C48' H48F . 0.9800

loop_
_geom_hbond_atom_site_label_D
_geom_hbond_atom_site_label_H
_geom_hbond_atom_site_label_A
_geom_hbond_site_symmetry_A
_geom_hbond_distance_DH
_geom_hbond_distance_HA
_geom_hbond_distance_DA
_geom_hbond_angle_DHA
_geom_hbond_publ_flag
O1W H1A O15 . 0.95 1.91 2.823(11) 159 y
O1W H1B O10 1_556 0.90 2.48 3.182(8) 136 y
N7 H7A O3 2_646 0.92 2.54 3.066(4) 117 y
N7 H7B O18 . 0.92 2.03 2.940(9) 167 y
N7 H7B O18' . 0.92 2.32 3.215(17) 163 y
N8 H8A O17 1_545 0.91 1.86 2.755(7) 166 y
N8 H8B O8 1_545 0.91 2.04 2.842(6) 147 y
N8 H8B O9 1_545 0.91 2.39 3.057(6) 130 y
N8 H8C O5 1_545 0.91 2.00 2.907(7) 172 y
N9 H9A O1 2_756 0.92 2.44 2.999(4) 119 y
N9 H9B O10 . 0.92 2.16 3.075(4) 174 y
N10 H10A O14 . 0.91 2.00 2.869(6) 160 y
N10 H10A O16 . 0.91 2.44 3.183(8) 139 y
N10 H10B O11 1_565 0.91 2.00 2.844(5) 154 y
N10 H10B O12 1_565 0.91 2.48 3.066(6) 123 y
N10 H10C O7 1_556 0.91 2.04 2.914(7) 161 y
